data_4518359
loop_
_publ_author_name
'Redhammer, G\"unther J.'
'Badami, Pavan'
'Meven, Martin'
'Ganschow, Steffen'
'Berendts, Stefan'
'Tippelt, Gerold'
'Rettenwander, Daniel'

_publ_section_title
;
 Wet-Environment-Induced Structural Alterations in Single- and
 Polycrystalline LLZTO Solid Electrolytes Studied by Diffraction
 Techniques
;
_journal_name_full 'ACS Applied Materials &amp; Interfaces'
_journal_paper_doi 10.1021/acsami.0c16016
_journal_year 2020
_chemical_formula_moiety 'Li5  O12  Ta1  Zr0  La2'
_chemical_formula_sum 'La3 Li6.27 O12 Ta1.09 Zr0.91'
_chemical_formula_weight 932.8
_space_group_IT_number 230
_space_group_name_Hall '-I 4bd 2c 3'
_space_group_name_H-M_alt 'I a -3 d'
_symmetry_cell_setting cubic
_symmetry_Int_Tables_number 230
_symmetry_space_group_name_Hall '-I 4bd 2c 3'
_symmetry_space_group_name_H-M 'I a -3 d'
_cell_angle_alpha 90
_cell_angle_beta 90
_cell_angle_gamma 90
_cell_formula_units_Z 8
_cell_length_a 12.8511(2)
_cell_length_b 12.8511(2)
_cell_length_c 12.8511(2)
_cell_measurement_reflns_used 25
_cell_measurement_temperature 2.5(5)
_cell_measurement_theta_max 39.99
_cell_measurement_theta_min 4.33
_cell_measurement_wavelength 0.793
_cell_volume 2122.37(6)
_computing_cell_refinement 'Bruker APEX2 (Bruker, 2012)'
_computing_data_collection 'Bruker APEX2 (Bruker, 2012)'
_computing_data_reduction 'Bruker APEX2 (Bruker, 2012)'
_computing_molecular_graphics 'Ortep for Windows (Farrugia, 2012)'
_computing_publication_material 'WinGX publication routines (Farrugia, 2012)'
_computing_structure_refinement 'SHELXL (Sheldrick, 2015)'
_computing_structure_solution 'SHELXL-2014/7 (Sheldrick, 2014)'
_diffrn_ambient_temperature 2.5(5)
_diffrn_detector_type CCD
_diffrn_measured_fraction_theta_full 1
_diffrn_measured_fraction_theta_max 0.859
_diffrn_measurement_device 'four-circle diffractometer'
_diffrn_measurement_device_type 'Huber Eulerian Cradle'
_diffrn_measurement_method 'rotation, \w-scans at 4 different \f positions'
_diffrn_radiation_monochromator 'Ge 422'
_diffrn_radiation_probe 'MLZ SR9B (hot source)'
_diffrn_radiation_type neutron
_diffrn_radiation_wavelength 0.793
_diffrn_reflns_av_R_equivalents 0.0436
_diffrn_reflns_av_unetI/netI 0.0606
_diffrn_reflns_Laue_measured_fraction_full 1
_diffrn_reflns_Laue_measured_fraction_max 0.859
_diffrn_reflns_limit_h_max 20
_diffrn_reflns_limit_h_min -20
_diffrn_reflns_limit_k_max 14
_diffrn_reflns_limit_k_min -14
_diffrn_reflns_limit_l_max 10
_diffrn_reflns_limit_l_min 0
_diffrn_reflns_number 624
_diffrn_reflns_point_group_measured_fraction_full 1
_diffrn_reflns_point_group_measured_fraction_max 0.859
_diffrn_reflns_theta_full 28.411
_diffrn_reflns_theta_max 39.998
_diffrn_reflns_theta_min 4.334
_diffrn_standards_number 0
_exptl_absorpt_coefficient_mu 0.035
_exptl_absorpt_correction_type none
_exptl_crystal_colour colourless
_exptl_crystal_density_diffrn 5.839
_exptl_crystal_density_method 'not measured'
_exptl_crystal_description box-shaped
_exptl_crystal_F_000 3215
_exptl_crystal_size_max 2.35
_exptl_crystal_size_mid 2.15
_exptl_crystal_size_min 1.95
_refine_diff_density_max 0.53
_refine_diff_density_min -0.399
_refine_diff_density_rms 0.107
_refine_ls_extinction_coef 0.0088(4)
_refine_ls_extinction_expression Fc^*^=kFc[1+0.001xFc^2^\l^3^/sin(2\q)]^-1/4^
_refine_ls_extinction_method 'SHELXL-2014/7 (Sheldrick 2014'
_refine_ls_goodness_of_fit_ref 0.975
_refine_ls_hydrogen_treatment undef
_refine_ls_matrix_type full
_refine_ls_number_constraints 0
_refine_ls_number_parameters 32
_refine_ls_number_reflns 347
_refine_ls_number_restraints 2
_refine_ls_restrained_S_all 0.972
_refine_ls_R_factor_all 0.0396
_refine_ls_R_factor_gt 0.0225
_refine_ls_shift/su_max 0.048
_refine_ls_shift/su_mean 0.003
_refine_ls_structure_factor_coef Fsqd
_refine_ls_weighting_details 'w=1/[\s^2^(Fo^2^)] where P=(Fo^2^+2Fc^2^)/3'
_refine_ls_weighting_scheme calc
_refine_ls_wR_factor_gt 0.0341
_refine_ls_wR_factor_ref 0.0375
_reflns_Friedel_coverage 0
_reflns_number_gt 289
_reflns_number_total 347
_reflns_threshold_expression 'I > 2\s(I)'
_cod_data_source_file am0c16016_si_002.cif
_cod_data_source_block CZ-LLZTO_T=2.5K
_cod_original_cell_volume 2122.37(10)
_cod_database_code 4518359
_shelx_shelxl_version_number 2014/7

loop_
_symmetry_equiv_pos_as_xyz
'x, y, z'
'x, -y, -z+1/2'
'-x+1/2, -y, z+1/2'
'-x+1/2, y, -z'
'-y+1/4, x+3/4, z+1/4'
'y+1/4, x+3/4, -z+3/4'
'y+1/4, -x+1/4, z+3/4'
'-y+1/4, -x+1/4, -z+1/4'
'y, z, x'
'-y+1/2, -z, x+1/2'
'y, -z, -x+1/2'
'-y+1/2, z, -x'
'-z+1/4, y+3/4, x+1/4'
'-z+1/4, -y+1/4, -x+1/4'
'z+1/4, -y+1/4, x+3/4'
'z+1/4, y+3/4, -x+3/4'
'z, x, y'
'-z, x+1/2, -y+1/2'
'-z, -x+1/2, y'
'z, -x, -y+1/2'
'-x+1/4, -z+1/4, -y+1/4'
'-x+1/4, z+3/4, y+1/4'
'x+3/4, -z+3/4, y+1/4'
'x+1/4, z+3/4, -y+3/4'
'x+1/2, y+1/2, z+1/2'
'x+1/2, -y+1/2, -z+1'
'-x+1, -y+1/2, z+1'
'-x+1, y+1/2, -z+1/2'
'-y+3/4, x+5/4, z+3/4'
'y+3/4, x+5/4, -z+5/4'
'y+3/4, -x+3/4, z+5/4'
'-y+3/4, -x+3/4, -z+3/4'
'y+1/2, z+1/2, x+1/2'
'-y+1, -z+1/2, x+1'
'y+1/2, -z+1/2, -x+1'
'-y+1, z+1/2, -x+1/2'
'-z+3/4, y+5/4, x+3/4'
'-z+3/4, -y+3/4, -x+3/4'
'z+3/4, -y+3/4, x+5/4'
'z+3/4, y+5/4, -x+5/4'
'z+1/2, x+1/2, y+1/2'
'-z+1/2, x+1, -y+1'
'-z+1/2, -x+1, y+1/2'
'z+1/2, -x+1/2, -y+1'
'-x+3/4, -z+3/4, -y+3/4'
'-x+3/4, z+5/4, y+3/4'
'x+5/4, -z+5/4, y+3/4'
'x+3/4, z+5/4, -y+5/4'
'-x, -y, -z'
'-x, y, z-1/2'
'x-1/2, y, -z-1/2'
'x-1/2, -y, z'
'y-1/4, -x-3/4, -z-1/4'
'-y-1/4, -x-3/4, z-3/4'
'-y-1/4, x-1/4, -z-3/4'
'y-1/4, x-1/4, z-1/4'
'-y, -z, -x'
'y-1/2, z, -x-1/2'
'-y, z, x-1/2'
'y-1/2, -z, x'
'z-1/4, -y-3/4, -x-1/4'
'z-1/4, y-1/4, x-1/4'
'-z-1/4, y-1/4, -x-3/4'
'-z-1/4, -y-3/4, x-3/4'
'-z, -x, -y'
'z, -x-1/2, y-1/2'
'z, x-1/2, -y'
'-z, x, y-1/2'
'x-1/4, z-1/4, y-1/4'
'x-1/4, -z-3/4, -y-1/4'
'-x-3/4, z-3/4, -y-1/4'
'-x-1/4, -z-3/4, y-3/4'
'-x+1/2, -y+1/2, -z+1/2'
'-x+1/2, y+1/2, z'
'x, y+1/2, -z'
'x, -y+1/2, z+1/2'
'y+1/4, -x-1/4, -z+1/4'
'-y+1/4, -x-1/4, z-1/4'
'-y+1/4, x+1/4, -z-1/4'
'y+1/4, x+1/4, z+1/4'
'-y+1/2, -z+1/2, -x+1/2'
'y, z+1/2, -x'
'-y+1/2, z+1/2, x'
'y, -z+1/2, x+1/2'
'z+1/4, -y-1/4, -x+1/4'
'z+1/4, y+1/4, x+1/4'
'-z+1/4, y+1/4, -x-1/4'
'-z+1/4, -y-1/4, x-1/4'
'-z+1/2, -x+1/2, -y+1/2'
'z+1/2, -x, y'
'z+1/2, x, -y+1/2'
'-z+1/2, x+1/2, y'
'x+1/4, z+1/4, y+1/4'
'x+1/4, -z-1/4, -y+1/4'
'-x-1/4, z-1/4, -y+1/4'
'-x+1/4, -z-1/4, y-1/4'

loop_
_atom_site_label
_atom_site_type_symbol
_atom_site_fract_x
_atom_site_fract_y
_atom_site_fract_z
_atom_site_U_iso_or_equiv
_atom_site_adp_type
_atom_site_occupancy
_atom_site_site_symmetry_order
_atom_site_calc_flag
_atom_site_refinement_flags_posn
_atom_site_refinement_flags_adp
_atom_site_refinement_flags_occupancy
_atom_site_disorder_assembly
_atom_site_disorder_group
La1 La 0.125 0 0.25 0.00504(17) Uani 1.000(5) 4 d S T . . .
Zr1 Zr 0 0 0 0.00276(13) Uani 0.440(3) 6 d S T P . .
Ta1 Ta 0 0 0 0.00276(13) Uani 0.560(3) 6 d S T P . .
O1 O 0.10301(3) 0.19774(4) 0.28062(4) 0.00889(12) Uani 1 1 d . . . . .
Li1 Li 0.375 0 0.25 0.0304(15) Uani 0.642(5) 4 d S T P . .
Li2 Li 0.1516(4) 0.1748(4) 0.4376(4) 0.0190(11) Uani 0.3455(14) 1 d . . P . .

loop_
_atom_site_aniso_label
_atom_site_aniso_U_11
_atom_site_aniso_U_22
_atom_site_aniso_U_33
_atom_site_aniso_U_23
_atom_site_aniso_U_13
_atom_site_aniso_U_12
La1 0.0078(3) 0.00368(19) 0.00368(19) 0.00123(19) 0 0
Zr1 0.00276(13) 0.00276(13) 0.00276(13) 0.00055(15) 0.00055(15) 0.00055(15)
Ta1 0.00276(13) 0.00276(13) 0.00276(13) 0.00055(15) 0.00055(15) 0.00055(15)
O1 0.00745(18) 0.0085(2) 0.0108(2) 0.00126(14) 0.00041(15) 0.00049(15)
Li1 0.0076(18) 0.042(2) 0.042(2) 0 0 0
Li2 0.026(3) 0.017(2) 0.014(2) -0.0023(16) 0.010(2) -0.008(2)

loop_
_atom_type_symbol
_atom_type_description
_atom_type_scat_dispersion_real
_atom_type_scat_dispersion_imag
_atom_type_scat_source
Li Li 0 0 'Neutron Data Booklet, ILL Grenoble, France (2003) ISBN 0-9704143-7-4'
O O 0 0 'Neutron Data Booklet, ILL Grenoble, France (2003) ISBN 0-9704143-7-4'
Ta Ta 0 0 'Neutron Data Booklet, ILL Grenoble, France (2003) ISBN 0-9704143-7-4'
Zr Zr 0 0 'Neutron Data Booklet, ILL Grenoble, France (2003) ISBN 0-9704143-7-4'
La La 0 0 'Neutron Data Booklet, ILL Grenoble, France (2003) ISBN 0-9704143-7-4'

loop_
_geom_angle_atom_site_label_1
_geom_angle_atom_site_label_2
_geom_angle_atom_site_label_3
_geom_angle
_geom_angle_site_symmetry_1
_geom_angle_site_symmetry_3
_geom_angle_publ_flag
O1 La1 O1 110.98(2) 17 14 ?
O1 La1 O1 73.17(2) 17 20 ?
O1 La1 O1 158.66(2) 14 20 ?
O1 La1 O1 158.66(2) 17 13_545 ?
O1 La1 O1 73.17(2) 14 13_545 ?
O1 La1 O1 110.98(2) 20 13_545 ?
O1 La1 O1 66.83(2) 17 . ?
O1 La1 O1 74.230(16) 14 . ?
O1 La1 O1 124.669(10) 20 . ?
O1 La1 O1 95.527(13) 13_545 . ?
O1 La1 O1 95.528(13) 17 22_545 ?
O1 La1 O1 124.668(10) 14 22_545 ?
O1 La1 O1 74.231(16) 20 22_545 ?
O1 La1 O1 66.83(2) 13_545 22_545 ?
O1 La1 O1 73.33(2) . 22_545 ?
O1 La1 O1 124.668(10) 17 2 ?
O1 La1 O1 95.528(13) 14 2 ?
O1 La1 O1 66.83(2) 20 2 ?
O1 La1 O1 74.231(16) 13_545 2 ?
O1 La1 O1 167.457(19) . 2 ?
O1 La1 O1 108.10(2) 22_545 2 ?
O1 La1 O1 74.231(16) 17 21 ?
O1 La1 O1 66.83(2) 14 21 ?
O1 La1 O1 95.528(13) 20 21 ?
O1 La1 O1 124.668(10) 13_545 21 ?
O1 La1 O1 108.10(2) . 21 ?
O1 La1 O1 167.458(19) 22_545 21 ?
O1 La1 O1 73.33(2) 2 21 ?
O1 La1 Li2 43.74(9) 17 81 ?
O1 La1 Li2 147.91(10) 14 81 ?
O1 La1 Li2 48.28(11) 20 81 ?
O1 La1 Li2 122.74(10) 13_545 81 ?
O1 La1 Li2 76.43(11) . 81 ?
O1 La1 Li2 56.45(11) 22_545 81 ?
O1 La1 Li2 115.05(11) 2 81 ?
O1 La1 Li2 111.34(11) 21 81 ?
O1 La1 Li2 147.91(10) 17 56 ?
O1 La1 Li2 43.74(9) 14 56 ?
O1 La1 Li2 122.74(10) 20 56 ?
O1 La1 Li2 48.28(11) 13_545 56 ?
O1 La1 Li2 111.34(11) . 56 ?
O1 La1 Li2 115.05(11) 22_545 56 ?
O1 La1 Li2 56.45(11) 2 56 ?
O1 La1 Li2 76.43(11) 21 56 ?
Li2 La1 Li2 167.36(18) 81 56 ?
O1 La1 Li2 48.28(11) 17 83_545 ?
O1 La1 Li2 122.74(10) 14 83_545 ?
O1 La1 Li2 43.74(9) 20 83_545 ?
O1 La1 Li2 147.91(10) 13_545 83_545 ?
O1 La1 Li2 115.05(11) . 83_545 ?
O1 La1 Li2 111.34(11) 22_545 83_545 ?
O1 La1 Li2 76.43(11) 2 83_545 ?
O1 La1 Li2 56.45(11) 21 83_545 ?
Li2 La1 Li2 60.4(2) 81 83_545 ?
Li2 La1 Li2 121.2(2) 56 83_545 ?
O1 La1 Li2 122.74(10) 17 53_566 ?
O1 La1 Li2 48.28(11) 14 53_566 ?
O1 La1 Li2 147.91(10) 20 53_566 ?
O1 La1 Li2 43.74(9) 13_545 53_566 ?
O1 La1 Li2 56.45(11) . 53_566 ?
O1 La1 Li2 76.43(11) 22_545 53_566 ?
O1 La1 Li2 111.34(11) 2 53_566 ?
O1 La1 Li2 115.05(11) 21 53_566 ?
Li2 La1 Li2 121.2(2) 81 53_566 ?
Li2 La1 Li2 60.4(2) 56 53_566 ?
Li2 La1 Li2 167.36(18) 83_545 53_566 ?
O1 Zr1 O1 180.00(4) 69 21 ?
O1 Zr1 O1 86.41(2) 69 62 ?
O1 Zr1 O1 93.59(2) 21 62 ?
O1 Zr1 O1 93.59(2) 69 14 ?
O1 Zr1 O1 86.41(2) 21 14 ?
O1 Zr1 O1 180.00(3) 62 14 ?
O1 Zr1 O1 86.41(2) 69 56 ?
O1 Zr1 O1 93.59(2) 21 56 ?
O1 Zr1 O1 86.41(2) 62 56 ?
O1 Zr1 O1 93.59(2) 14 56 ?
O1 Zr1 O1 93.59(2) 69 8 ?
O1 Zr1 O1 86.41(2) 21 8 ?
O1 Zr1 O1 93.59(2) 62 8 ?
O1 Zr1 O1 86.41(2) 14 8 ?
O1 Zr1 O1 180.00(4) 56 8 ?
O1 Zr1 Li2 47.51(11) 69 69 ?
O1 Zr1 Li2 132.49(11) 21 69 ?
O1 Zr1 Li2 92.82(10) 62 69 ?
O1 Zr1 Li2 87.18(10) 14 69 ?
O1 Zr1 Li2 133.80(11) 56 69 ?
O1 Zr1 Li2 46.20(11) 8 69 ?
O1 Zr1 Li2 132.49(11) 69 21 ?
O1 Zr1 Li2 47.51(11) 21 21 ?
O1 Zr1 Li2 87.18(10) 62 21 ?
O1 Zr1 Li2 92.82(10) 14 21 ?
O1 Zr1 Li2 46.20(11) 56 21 ?
O1 Zr1 Li2 133.80(11) 8 21 ?
Li2 Zr1 Li2 180.0(3) 69 21 ?
O1 Zr1 Li2 92.82(10) 69 56 ?
O1 Zr1 Li2 87.18(10) 21 56 ?
O1 Zr1 Li2 133.80(11) 62 56 ?
O1 Zr1 Li2 46.20(11) 14 56 ?
O1 Zr1 Li2 47.51(11) 56 56 ?
O1 Zr1 Li2 132.49(11) 8 56 ?
Li2 Zr1 Li2 119.873(13) 69 56 ?
Li2 Zr1 Li2 60.127(12) 21 56 ?
O1 Zr1 Li2 87.18(10) 69 8 ?
O1 Zr1 Li2 92.82(10) 21 8 ?
O1 Zr1 Li2 46.20(11) 62 8 ?
O1 Zr1 Li2 133.80(11) 14 8 ?
O1 Zr1 Li2 132.49(11) 56 8 ?
O1 Zr1 Li2 47.51(11) 8 8 ?
Li2 Zr1 Li2 60.127(12) 69 8 ?
Li2 Zr1 Li2 119.873(13) 21 8 ?
Li2 Zr1 Li2 180.0(3) 56 8 ?
O1 Zr1 Li2 133.80(11) 69 62 ?
O1 Zr1 Li2 46.20(11) 21 62 ?
O1 Zr1 Li2 47.51(11) 62 62 ?
O1 Zr1 Li2 132.49(11) 14 62 ?
O1 Zr1 Li2 92.82(10) 56 62 ?
O1 Zr1 Li2 87.18(10) 8 62 ?
Li2 Zr1 Li2 119.873(13) 69 62 ?
Li2 Zr1 Li2 60.127(13) 21 62 ?
Li2 Zr1 Li2 119.873(13) 56 62 ?
Li2 Zr1 Li2 60.127(12) 8 62 ?
O1 Zr1 Li2 46.20(11) 69 14 ?
O1 Zr1 Li2 133.80(11) 21 14 ?
O1 Zr1 Li2 132.49(11) 62 14 ?
O1 Zr1 Li2 47.51(11) 14 14 ?
O1 Zr1 Li2 87.18(10) 56 14 ?
O1 Zr1 Li2 92.82(10) 8 14 ?
Li2 Zr1 Li2 60.127(13) 69 14 ?
Li2 Zr1 Li2 119.873(13) 21 14 ?
Li2 Zr1 Li2 60.127(12) 56 14 ?
Li2 Zr1 Li2 119.873(13) 8 14 ?
Li2 Zr1 Li2 180.0(2) 62 14 ?
Li2 O1 Li1 51.08(17) 22_545 9 ?
Li2 O1 Ta1 104.14(16) 22_545 8 ?
Li1 O1 Ta1 130.18(2) 9 8 ?
Li2 O1 Zr1 104.14(16) 22_545 8 ?
Li1 O1 Zr1 130.18(2) 9 8 ?
Ta1 O1 Zr1 0 8 8 ?
Li2 O1 Li2 77.5(2) 22_545 89 ?
Li1 O1 Li2 47.77(17) 9 89 ?
Ta1 O1 Li2 88.81(15) 8 89 ?
Zr1 O1 Li2 88.81(15) 8 89 ?
Li2 O1 Li2 19.3(3) 22_545 . ?
Li1 O1 Li2 69.63(14) 9 . ?
Ta1 O1 Li2 87.55(14) 8 . ?
Zr1 O1 Li2 87.55(14) 8 . ?
Li2 O1 Li2 86.66(2) 89 . ?
Li2 O1 Li2 72.6(2) 22_545 91_455 ?
Li1 O1 Li2 44.62(14) 9 91_455 ?
Ta1 O1 Li2 174.80(14) 8 91_455 ?
Zr1 O1 Li2 174.80(14) 8 91_455 ?
Li2 O1 Li2 86.5(2) 89 91_455 ?
Li2 O1 Li2 89.9(2) . 91_455 ?
Li2 O1 La1 143.38(17) 22_545 9 ?
Li1 O1 La1 92.667(17) 9 9 ?
Ta1 O1 La1 104.37(2) 8 9 ?
Zr1 O1 La1 104.37(2) 8 9 ?
Li2 O1 La1 80.64(14) 89 9 ?
Li2 O1 La1 162.29(14) . 9 ?
Li2 O1 La1 77.10(14) 91_455 9 ?
Li2 O1 La1 94.96(16) 22_545 . ?
Li1 O1 La1 121.06(2) 9 . ?
Ta1 O1 La1 101.106(18) 8 . ?
Zr1 O1 La1 101.106(18) 8 . ?
Li2 O1 La1 168.82(17) 89 . ?
Li2 O1 La1 88.62(14) . . ?
Li2 O1 La1 83.37(13) 91_455 . ?
La1 O1 La1 101.586(16) 9 . ?
Li2 O1 Li2 77.6(2) 22_545 53_566 ?
Li1 O1 Li2 58.34(12) 9 53_566 ?
Ta1 O1 Li2 170.33(12) 8 53_566 ?
Zr1 O1 Li2 170.33(12) 8 53_566 ?
Li2 O1 Li2 100.84(14) 89 53_566 ?
Li2 O1 Li2 92.32(14) . 53_566 ?
Li2 O1 Li2 14.4(2) 91_455 53_566 ?
La1 O1 Li2 78.13(11) 9 53_566 ?
La1 O1 Li2 69.22(11) . 53_566 ?
Li2 O1 Li2 84.96(5) 22_545 79_556 ?
Li1 O1 Li2 57.88(13) 9 79_556 ?
Ta1 O1 Li2 80.26(13) 8 79_556 ?
Zr1 O1 Li2 80.26(13) 8 79_556 ?
Li2 O1 Li2 10.1(3) 89 79_556 ?
Li2 O1 Li2 91.74(16) . 79_556 ?
Li2 O1 Li2 95.29(15) 91_455 79_556 ?
La1 O1 Li2 77.73(10) 9 79_556 ?
La1 O1 Li2 178.61(12) . 79_556 ?
Li2 O1 Li2 109.41(16) 53_566 79_556 ?
Li2 Li1 Li2 133.8(4) 83_545 81 ?
Li2 Li1 Li2 98.87(13) 83_545 7_554 ?
Li2 Li1 Li2 98.87(13) 81 7_554 ?
Li2 Li1 Li2 98.87(13) 83_545 6_545 ?
Li2 Li1 Li2 98.87(13) 81 6_545 ?
Li2 Li1 Li2 133.8(4) 7_554 6_545 ?
Li2 Li1 O1 163.22(18) 83_545 64_666 ?
Li2 Li1 O1 62.58(19) 81 64_666 ?
Li2 Li1 O1 79.59(16) 7_554 64_666 ?
Li2 Li1 O1 71.57(18) 6_545 64_666 ?
Li2 Li1 O1 71.57(18) 83_545 20 ?
Li2 Li1 O1 79.59(16) 81 20 ?
Li2 Li1 O1 163.22(18) 7_554 20 ?
Li2 Li1 O1 62.58(19) 6_545 20 ?
O1 Li1 O1 113.600(15) 64_666 20 ?
Li2 Li1 O1 79.59(16) 83_545 17 ?
Li2 Li1 O1 71.57(18) 81 17 ?
Li2 Li1 O1 62.58(19) 7_554 17 ?
Li2 Li1 O1 163.22(18) 6_545 17 ?
O1 Li1 O1 113.600(15) 64_666 17 ?
O1 Li1 O1 101.50(3) 20 17 ?
Li2 Li1 O1 62.58(19) 83_545 63_656 ?
Li2 Li1 O1 163.22(18) 81 63_656 ?
Li2 Li1 O1 71.57(18) 7_554 63_656 ?
Li2 Li1 O1 79.59(16) 6_545 63_656 ?
O1 Li1 O1 101.50(3) 64_666 63_656 ?
O1 Li1 O1 113.600(15) 20 63_656 ?
O1 Li1 O1 113.600(15) 17 63_656 ?
Li2 Li1 Li2 6.2(3) 83_545 63_656 ?
Li2 Li1 Li2 136.2(2) 81 63_656 ?
Li2 Li1 Li2 92.7(2) 7_554 63_656 ?
Li2 Li1 Li2 103.1(2) 6_545 63_656 ?
O1 Li1 Li2 161.05(12) 64_666 63_656 ?
O1 Li1 Li2 77.68(13) 20 63_656 ?
O1 Li1 Li2 76.94(12) 17 63_656 ?
O1 Li1 Li2 59.57(12) 63_656 63_656 ?
Li2 Li1 Li2 136.2(2) 83_545 64_666 ?
Li2 Li1 Li2 6.2(3) 81 64_666 ?
Li2 Li1 Li2 103.1(2) 7_554 64_666 ?
Li2 Li1 Li2 92.7(2) 6_545 64_666 ?
O1 Li1 Li2 59.57(12) 64_666 64_666 ?
O1 Li1 Li2 76.94(12) 20 64_666 ?
O1 Li1 Li2 77.68(13) 17 64_666 ?
O1 Li1 Li2 161.05(12) 63_656 64_666 ?
Li2 Li1 Li2 139.4(2) 63_656 64_666 ?
Li2 Li1 Li2 103.1(2) 83_545 17 ?
Li2 Li1 Li2 92.7(2) 81 17 ?
Li2 Li1 Li2 6.2(3) 7_554 17 ?
Li2 Li1 Li2 136.2(2) 6_545 17 ?
O1 Li1 Li2 76.94(12) 64_666 17 ?
O1 Li1 Li2 161.05(12) 20 17 ?
O1 Li1 Li2 59.57(12) 17 17 ?
O1 Li1 Li2 77.68(13) 63_656 17 ?
Li2 Li1 Li2 96.92(8) 63_656 17 ?
Li2 Li1 Li2 96.92(8) 64_666 17 ?
Li2 Li1 Li2 92.7(2) 83_545 20 ?
Li2 Li1 Li2 103.1(2) 81 20 ?
Li2 Li1 Li2 136.2(2) 7_554 20 ?
Li2 Li1 Li2 6.2(3) 6_545 20 ?
O1 Li1 Li2 77.68(13) 64_666 20 ?
O1 Li1 Li2 59.57(12) 20 20 ?
O1 Li1 Li2 161.05(12) 17 20 ?
O1 Li1 Li2 76.94(12) 63_656 20 ?
Li2 Li1 Li2 96.92(8) 63_656 20 ?
Li2 Li1 Li2 96.92(8) 64_666 20 ?
Li2 Li1 Li2 139.4(2) 17 20 ?
Li2 Li2 Li1 159.7(10) 22_545 5_545 ?
Li2 Li2 O1 102.4(7) 22_545 22_545 ?
Li1 Li2 O1 66.3(2) 5_545 22_545 ?
Li2 Li2 O1 139.3(10) 22_545 81 ?
Li1 Li2 O1 60.66(17) 5_545 81 ?
O1 Li2 O1 108.7(3) 22_545 81 ?
Li2 Li2 O1 58.3(6) 22_545 . ?
Li1 Li2 O1 138.4(3) 5_545 . ?
O1 Li2 O1 101.2(2) 22_545 . ?
O1 Li2 O1 89.8(2) 81 . ?
Li2 Li2 O1 113.7(4) 22_545 84 ?
Li1 Li2 O1 55.79(16) 5_545 84 ?
O1 Li2 O1 101.2(3) 22_545 84 ?
O1 Li2 O1 85.57(19) 81 84 ?
O1 Li2 O1 157.4(3) . 84 ?
Li2 Li2 Li1 14.1(7) 22_545 9 ?
Li1 Li2 Li1 170.8(3) 5_545 9 ?
O1 Li2 Li1 114.4(2) 22_545 9 ?
O1 Li2 Li1 125.3(3) 81 9 ?
O1 Li2 Li1 50.80(13) . 9 ?
O1 Li2 Li1 115.9(2) 84 9 ?
Li2 Li2 Li2 119.2(10) 22_545 61_566 ?
Li1 Li2 Li2 40.57(7) 5_545 61_566 ?
O1 Li2 Li2 55.4(3) 22_545 61_566 ?
O1 Li2 Li2 100.22(16) 81 61_566 ?
O1 Li2 Li2 156.4(4) . 61_566 ?
O1 Li2 Li2 45.79(13) 84 61_566 ?
Li1 Li2 Li2 131.5(3) 9 61_566 ?
Li2 Li2 Li2 150.0(2) 22_545 64_666 ?
Li1 Li2 Li2 40.56(7) 5_545 64_666 ?
O1 Li2 Li2 61.6(2) 22_545 64_666 ?
O1 Li2 Li2 47.14(14) 81 64_666 ?
O1 Li2 Li2 98.0(3) . 64_666 ?
O1 Li2 Li2 95.01(15) 84 64_666 ?
Li1 Li2 Li2 148.4(3) 9 64_666 ?
Li2 Li2 Li2 74.5(2) 61_566 64_666 ?
Li2 Li2 O1 51.9(4) 22_545 79_556 ?
Li1 Li2 O1 129.6(3) 5_545 79_556 ?
O1 Li2 O1 146.6(3) 22_545 79_556 ?
O1 Li2 O1 104.3(2) 81 79_556 ?
O1 Li2 O1 83.4(2) . 79_556 ?
O1 Li2 O1 76.39(14) 84 79_556 ?
Li1 Li2 O1 44.72(10) 9 79_556 ?
Li2 Li2 O1 114.1(3) 61_566 79_556 ?
Li2 Li2 O1 151.2(3) 64_666 79_556 ?
Li2 Li2 O1 30.6(8) 22_545 53_566 ?
Li1 Li2 O1 129.3(3) 5_545 53_566 ?
O1 Li2 O1 79.94(18) 22_545 53_566 ?
O1 Li2 O1 169.7(3) 81 53_566 ?
O1 Li2 O1 82.89(18) . 53_566 ?
O1 Li2 O1 98.41(17) 84 53_566 ?
Li1 Li2 O1 44.44(10) 9 53_566 ?
Li2 Li2 O1 89.3(3) 61_566 53_566 ?
Li2 Li2 O1 141.0(3) 64_666 53_566 ?
O1 Li2 O1 67.71(13) 79_556 53_566 ?
Li2 Li2 Ta1 98.4(9) 22_545 8 ?
Li1 Li2 Ta1 101.7(2) 5_545 8 ?
O1 Li2 Ta1 113.9(2) 22_545 8 ?
O1 Li2 Ta1 44.98(10) 81 8 ?
O1 Li2 Ta1 44.94(10) . 8 ?
O1 Li2 Ta1 125.4(2) 84 8 ?
Li1 Li2 Ta1 86.47(18) 9 8 ?
Li2 Li2 Ta1 142.0(2) 61_566 8 ?
Li2 Li2 Ta1 69.6(2) 64_666 8 ?
O1 Li2 Ta1 92.86(18) 79_556 8 ?
O1 Li2 Ta1 126.9(2) 53_566 8 ?

loop_
_geom_bond_atom_site_label_1
_geom_bond_atom_site_label_2
_geom_bond_distance
_geom_bond_site_symmetry_2
_geom_bond_publ_flag
La1 O1 2.4906(5) 17 ?
La1 O1 2.4906(5) 14 ?
La1 O1 2.4906(5) 20 ?
La1 O1 2.4906(5) 13_545 ?
La1 O1 2.5869(5) . ?
La1 O1 2.5869(5) 22_545 ?
La1 O1 2.5869(5) 2 ?
La1 O1 2.5869(5) 21 ?
La1 Li2 2.977(5) 81 ?
La1 Li2 2.977(5) 56 ?
La1 Li2 2.977(5) 83_545 ?
La1 Li2 2.977(5) 53_566 ?
Zr1 O1 2.0431(4) 69 ?
Zr1 O1 2.0431(4) 21 ?
Zr1 O1 2.0431(4) 62 ?
Zr1 O1 2.0431(4) 14 ?
Zr1 O1 2.0431(4) 56 ?
Zr1 O1 2.0431(4) 8 ?
Zr1 Li2 2.890(5) 69 ?
Zr1 Li2 2.890(5) 21 ?
Zr1 Li2 2.890(5) 56 ?
Zr1 Li2 2.890(5) 8 ?
Zr1 Li2 2.890(5) 62 ?
Zr1 Li2 2.890(5) 14 ?
O1 Li2 1.858(6) 22_545 ?
O1 Li1 1.9169(5) 9 ?
O1 Ta1 2.0431(4) 8 ?
O1 Zr1 2.0431(4) 8 ?
O1 Li2 2.086(5) 89 ?
O1 Li2 2.133(6) . ?
O1 Li2 2.280(5) 91_455 ?
O1 La1 2.4906(5) 9 ?
O1 Li2 2.654(5) 53_566 ?
O1 Li2 2.675(5) 79_556 ?
Li1 Li2 1.628(6) 83_545 ?
Li1 Li2 1.628(6) 81 ?
Li1 Li2 1.628(6) 7_554 ?
Li1 Li2 1.628(6) 6_545 ?
Li1 O1 1.9170(5) 64_666 ?
Li1 O1 1.9170(5) 20 ?
Li1 O1 1.9170(5) 17 ?
Li1 O1 1.9170(5) 63_656 ?
Li1 Li2 2.319(6) 63_656 ?
Li1 Li2 2.319(6) 64_666 ?
Li1 Li2 2.319(6) 17 ?
Li1 Li2 2.319(6) 20 ?
Li2 Li2 0.722(11) 22_545 ?
Li2 Li1 1.628(6) 5_545 ?
Li2 O1 1.858(6) 22_545 ?
Li2 O1 2.086(5) 81 ?
Li2 O1 2.280(5) 84 ?
Li2 Li1 2.319(6) 9 ?
Li2 Li2 2.474(10) 61_566 ?
Li2 Li2 2.474(10) 64_666 ?
Li2 O1 2.654(5) 79_556 ?
Li2 O1 2.675(5) 53_566 ?
Li2 Ta1 2.890(5) 8 ?
